data_4035854
loop_
_publ_author_name
'Yoshioka, Shohei'
'Aoyama, Hiroshi'
'Fujioka, Hiromichi'
'Arisawa, Mitsuhiro'

_publ_section_title
;
 Cascade Multiple Diels-Alder Reactions of Styrene Derivatives with
 Maleimide or Maleic Anhydride.
;
_journal_issue 12
_journal_name_full 'The Journal of organic chemistry'
_journal_page_first 6599
_journal_page_last 6606
_journal_paper_doi 10.1021/acs.joc.8b00890
_journal_volume 83
_journal_year 2018
_chemical_absolute_configuration unk
_chemical_formula_sum 'C41.25 H37.5 N2.5 O5 Si1.25'
_chemical_formula_weight 683.35
_space_group_crystal_system orthorhombic
_space_group_IT_number 19
_space_group_name_Hall 'P 2ac 2ab'
_space_group_name_H-M_alt 'P 21 21 21'
_atom_sites_solution_hydrogens geom
_audit_conform_dict_location ftp://ftp.iucr.org/pub/cif_core.dic
_audit_conform_dict_name cif_core.dic
_audit_conform_dict_version 2.4
_audit_creation_date 2015-12-10T19:37:12-00:00
_audit_creation_method 'WinGX routine CIF_UPDATE'
_cell_angle_alpha 90
_cell_angle_beta 90
_cell_angle_gamma 90
_cell_formula_units_Z 4
_cell_length_a 9.896(2)
_cell_length_b 12.3718(16)
_cell_length_c 26.501(3)
_cell_measurement_reflns_used 7305
_cell_measurement_temperature 123(2)
_cell_measurement_theta_max 27.4816
_cell_measurement_theta_min 3.0517
_cell_volume 3244.6(9)
_computing_cell_refinement 'CrystalClear (Rigaku Inc., 2007)'
_computing_data_collection 'CrystalClear (Rigaku Inc., 2007)'
_computing_data_reduction 'CrystalClear (Rigaku Inc., 2007)'
_computing_structure_refinement 'SHELXL-2013 (Sheldrick, 2013)'
_computing_structure_solution
;
        ????
;
_diffrn_ambient_temperature 123(2)
_diffrn_detector_area_resol_mean 14.7059
_diffrn_measured_fraction_theta_full 0.997
_diffrn_measured_fraction_theta_max 0.998
_diffrn_measurement_device
;
        Mercury2 (2x2 bin mode)
;
_diffrn_measurement_method dtprofit.ref
_diffrn_orient_matrix_type d*Trek
_diffrn_orient_matrix_UB_11 -0.1007
_diffrn_orient_matrix_UB_12 -0.0021
_diffrn_orient_matrix_UB_13 -0.0087
_diffrn_orient_matrix_UB_21 0.0036
_diffrn_orient_matrix_UB_22 -0.0772
_diffrn_orient_matrix_UB_23 -0.0237
_diffrn_orient_matrix_UB_31 -0.0029
_diffrn_orient_matrix_UB_32 -0.0112
_diffrn_orient_matrix_UB_33 0.0359
_diffrn_radiation_monochromator 'Graphite Monochromator'
_diffrn_radiation_type MoK\a
_diffrn_radiation_wavelength 0.71073
_diffrn_reflns_av_R_equivalents 0.0825
_diffrn_reflns_Laue_measured_fraction_full 0.997
_diffrn_reflns_Laue_measured_fraction_max 0.998
_diffrn_reflns_limit_h_max 12
_diffrn_reflns_limit_h_min -8
_diffrn_reflns_limit_k_max 12
_diffrn_reflns_limit_k_min -16
_diffrn_reflns_limit_l_max 34
_diffrn_reflns_limit_l_min -34
_diffrn_reflns_number 29352
_diffrn_reflns_point_group_measured_fraction_full 0.998
_diffrn_reflns_point_group_measured_fraction_max 0.997
_diffrn_reflns_reduction_process 'Lp corrections applied'
_diffrn_reflns_theta_full 25.242
_diffrn_reflns_theta_max 27.471
_diffrn_reflns_theta_min 3.052
_exptl_absorpt_coefficient_mu 0.135
_exptl_absorpt_correction_T_max 1
_exptl_absorpt_correction_T_min 0.5864
_exptl_absorpt_correction_type multi-scan
_exptl_crystal_colour Colorless
_exptl_crystal_density_diffrn 1.399
_exptl_crystal_description Platelet
_exptl_crystal_F_000 1440
_exptl_crystal_size_max 0.53
_exptl_crystal_size_mid 0.26
_exptl_crystal_size_min 0.15
_refine_diff_density_max 0.314
_refine_diff_density_min -0.269
_refine_diff_density_rms 0.059
_refine_ls_abs_structure_details
;
 Flack x determined using 1421 quotients [(I+)-(I-)]/[(I+)+(I-)]
 (Parsons and Flack (2004), Acta Cryst. A60, s61).
;
_refine_ls_abs_structure_Flack 0.07(12)
_refine_ls_extinction_method none
_refine_ls_goodness_of_fit_ref 0.887
_refine_ls_hydrogen_treatment constr
_refine_ls_matrix_type full
_refine_ls_number_parameters 418
_refine_ls_number_reflns 7409
_refine_ls_number_restraints 0
_refine_ls_restrained_S_all 0.887
_refine_ls_R_factor_all 0.1202
_refine_ls_R_factor_gt 0.0765
_refine_ls_shift/su_max 0
_refine_ls_shift/su_mean 0
_refine_ls_structure_factor_coef Fsqd
_refine_ls_weighting_details 'w=1/[\s^2^(Fo^2^)+(0.1404P)^2^+1.6401P] where P=(Fo^2^+2Fc^2^)/3'
_refine_ls_weighting_scheme calc
_refine_ls_wR_factor_gt 0.1892
_refine_ls_wR_factor_ref 0.2297
_reflns_number_gt 5004
_reflns_number_total 7409
_reflns_threshold_expression 'I > 2\s(I)'
_cod_data_source_file jo8b00890_si_003.cif
_cod_data_source_block 151209
_cod_depositor_comments
;
The following automatic conversions were performed:

data item '_exptl_absorpt_correction_type' value 'Multi-scan' was
changed to 'multi-scan' in accordance with the
/home/data/users/saulius/crontab/automatic-downloads/current/ACS/lib/dictionaries/cif_core.dic
dictionary named 'cif_core.dic' version 2.4.2 last updated on
2011-04-26.

Automatic conversion script
Id: cif_fix_values 6909 2019-04-08 15:41:33Z antanas 
;
_cod_original_formula_sum 'C41.25 H37.50 N2.50 O5 Si1.25'
_cod_database_code 4035854

loop_
_symmetry_equiv_pos_site_id
_symmetry_equiv_pos_as_xyz
1 x,y,z
2 1/2-x,-y,1/2+z
3 1/2+x,1/2-y,-z
4 -x,1/2+y,1/2-z

loop_
_atom_site_label
_atom_site_type_symbol
_atom_site_fract_x
_atom_site_fract_y
_atom_site_fract_z
_atom_site_U_iso_or_equiv
_atom_site_adp_type
_atom_site_occupancy
_atom_site_calc_flag
C1 C 1.0591(5) 0.1347(5) 0.3775(2) 0.0271(12) Uani 1 d
C2 C 1.0161(6) 0.1081(6) 0.4257(3) 0.0386(16) Uani 1 d
H2 H 0.9462 0.0565 0.4307 0.046 Uiso 1 calc
C3 C 1.0767(8) 0.1581(7) 0.4664(3) 0.0468(18) Uani 1 d
H3 H 1.0495 0.1392 0.4996 0.056 Uiso 1 calc
C4 C 1.1765(7) 0.2354(7) 0.4597(3) 0.0477(19) Uani 1 d
H4 H 1.2159 0.2705 0.488 0.057 Uiso 1 calc
C5 C 1.2176(7) 0.2604(6) 0.4117(3) 0.0423(17) Uani 1 d
H5 H 1.2871 0.3123 0.4069 0.051 Uiso 1 calc
C6 C 1.1593(6) 0.2111(5) 0.3701(3) 0.0309(14) Uani 1 d
H6 H 1.1878 0.2295 0.337 0.037 Uiso 1 calc
C7 C 0.9945(5) -0.0302(5) 0.3290(2) 0.0286(13) Uani 1 d
C8 C 0.9339(5) -0.0545(5) 0.2771(2) 0.0255(12) Uani 1 d
H8 H 1.0027 -0.0968 0.2578 0.031 Uiso 1 calc
C9 C 0.9223(5) 0.0577(5) 0.2514(2) 0.0251(12) Uani 1 d
H9 H 0.9903 0.0615 0.2236 0.03 Uiso 1 calc
C10 C 0.9616(5) 0.1383(5) 0.2916(2) 0.0275(13) Uani 1 d
C11 C 0.7996(5) -0.1199(5) 0.2754(2) 0.0252(12) Uani 1 d
H11 H 0.7819 -0.1394 0.2394 0.03 Uiso 1 calc
C12 C 0.8121(5) -0.2241(5) 0.3049(3) 0.0322(15) Uani 1 d
H12 H 0.849 -0.2863 0.2891 0.039 Uiso 1 calc
C13 C 0.7722(6) -0.2299(6) 0.3528(3) 0.0365(16) Uani 1 d
H13 H 0.782 -0.2957 0.3709 0.044 Uiso 1 calc
C14 C 0.7141(6) -0.1370(6) 0.3774(3) 0.0347(15) Uani 1 d
H14 H 0.7038 -0.1385 0.413 0.042 Uiso 1 calc
C15 C 0.6740(5) -0.0484(5) 0.3524(2) 0.0275(13) Uani 1 d
C16 C 0.6784(5) -0.0534(5) 0.2942(2) 0.0272(13) Uani 1 d
C17 C 0.7819(5) 0.0808(5) 0.2291(2) 0.0271(13) Uani 1 d
H17 H 0.767 0.0262 0.2019 0.032 Uiso 1 calc
C18 C 0.6771(5) 0.0585(5) 0.2694(2) 0.0256(12) Uani 1 d
C19 C 0.5724(5) 0.1216(5) 0.2816(2) 0.0244(12) Uani 1 d
H19 H 0.5634 0.1914 0.2671 0.029 Uiso 1 calc
C20 C 0.4702(5) 0.0810(5) 0.3183(2) 0.0284(14) Uani 1 d
H20 H 0.3936 0.1329 0.3225 0.034 Uiso 1 calc
C21 C 0.5376(5) -0.1027(5) 0.2791(2) 0.0249(12) Uani 1 d
H21 H 0.5301 -0.1777 0.2929 0.03 Uiso 1 calc
C22 C 0.4202(5) -0.0327(5) 0.2997(2) 0.0275(13) Uani 1 d
H22 H 0.3713 -0.0715 0.3273 0.033 Uiso 1 calc
C23 C 0.3287(5) -0.0143(5) 0.2554(2) 0.0277(13) Uani 1 d
C24 C 0.5150(5) -0.1052(5) 0.2225(2) 0.0273(13) Uani 1 d
C25 C 0.3377(5) -0.0398(5) 0.1616(2) 0.0277(13) Uani 1 d
C26 C 0.4123(6) 0.0109(6) 0.1244(3) 0.0363(15) Uani 1 d
H26 H 0.5006 0.0372 0.1314 0.044 Uiso 1 calc
C27 C 0.3570(7) 0.0230(7) 0.0771(3) 0.0420(17) Uani 1 d
H27 H 0.4071 0.0577 0.0512 0.05 Uiso 1 calc
C28 C 0.2285(7) -0.0154(7) 0.0672(3) 0.0446(18) Uani 1 d
H28 H 0.1915 -0.0082 0.0343 0.053 Uiso 1 calc
C29 C 0.1534(6) -0.0643(7) 0.1048(3) 0.0438(18) Uani 1 d
H29 H 0.0645 -0.089 0.0978 0.053 Uiso 1 calc
C30 C 0.2077(6) -0.0772(6) 0.1526(3) 0.0339(15) Uani 1 d
H30 H 0.157 -0.111 0.1786 0.041 Uiso 1 calc
C31 C 0.6568(7) 0.1833(7) 0.3980(3) 0.0457(19) Uani 1 d
H31A H 0.7133 0.1674 0.4274 0.068 Uiso 1 calc
H31B H 0.5917 0.2401 0.4066 0.068 Uiso 1 calc
H31C H 0.714 0.208 0.3701 0.068 Uiso 1 calc
C32 C 0.4593(7) 0.0097(7) 0.4316(3) 0.0469(19) Uani 1 d
H32A H 0.5176 -0.0175 0.4586 0.07 Uiso 1 calc
H32B H 0.4013 -0.0489 0.4193 0.07 Uiso 1 calc
H32C H 0.403 0.0686 0.4445 0.07 Uiso 1 calc
C33 C 0.7684(6) 0.1925(6) 0.2043(3) 0.0334(15) Uani 1 d
H33A H 0.6828 0.1964 0.1858 0.05 Uiso 1 calc
H33B H 0.8437 0.2039 0.1809 0.05 Uiso 1 calc
H33C H 0.7699 0.2486 0.2304 0.05 Uiso 1 calc
C34 C 0.7922(8) 0.2683(9) 0.0462(4) 0.062(3) Uani 1 d
H34 H 0.817 0.341 0.053 0.074 Uiso 1 calc
C35 C 0.8632(8) 0.1834(10) 0.0680(3) 0.064(3) Uani 1 d
H35 H 0.9383 0.1978 0.0893 0.077 Uiso 1 calc
C36 C 0.8250(8) 0.0791(9) 0.0587(3) 0.065(3) Uani 1 d
H36 H 0.8716 0.0212 0.0745 0.078 Uiso 1 calc
C37 C 0.7181(8) 0.0573(8) 0.0260(4) 0.059(2) Uani 1 d
H37 H 0.693 -0.0153 0.019 0.07 Uiso 1 calc
C38 C 0.6495(7) 0.1410(7) 0.0042(3) 0.0458(19) Uani 1 d
H38 H 0.5768 0.1271 -0.0183 0.055 Uiso 1 calc
C39 C 0.6869(8) 0.2463(8) 0.0150(3) 0.055(2) Uani 1 d
H39 H 0.6378 0.3044 0.0004 0.065 Uiso 1 calc
N1 N 0.9989(5) 0.0826(4) 0.33514(19) 0.0255(11) Uani 1 d
N2 N 0.3924(4) -0.0524(5) 0.21147(18) 0.0274(11) Uani 1 d
O1 O 0.9633(4) 0.2351(4) 0.28819(17) 0.0333(10) Uani 1 d
O2 O 1.0384(4) -0.0941(4) 0.35954(18) 0.0382(11) Uani 1 d
O3 O 0.2199(4) 0.0301(4) 0.25554(18) 0.0367(11) Uani 1 d
O4 O 0.5874(4) -0.1431(4) 0.18995(17) 0.0335(10) Uani 1 d
Si1 Si 0.56551(16) 0.06058(16) 0.37887(7) 0.0311(4) Uani 1 d

loop_
_atom_site_aniso_label
_atom_site_aniso_U_11
_atom_site_aniso_U_22
_atom_site_aniso_U_33
_atom_site_aniso_U_23
_atom_site_aniso_U_13
_atom_site_aniso_U_12
C1 0.023(2) 0.028(3) 0.030(3) -0.002(3) 0.001(2) 0.003(2)
C2 0.041(3) 0.037(4) 0.037(4) -0.001(3) -0.001(3) -0.003(3)
C3 0.059(4) 0.052(5) 0.029(4) -0.001(4) -0.005(3) 0.000(4)
C4 0.050(4) 0.048(5) 0.045(5) -0.012(4) -0.008(3) 0.000(3)
C5 0.043(3) 0.042(5) 0.042(4) -0.005(4) -0.004(3) -0.006(3)
C6 0.030(3) 0.030(4) 0.033(4) -0.002(3) 0.001(2) 0.000(2)
C7 0.021(2) 0.030(4) 0.034(4) 0.005(3) 0.003(2) 0.002(2)
C8 0.023(2) 0.022(3) 0.031(3) -0.003(3) 0.001(2) -0.002(2)
C9 0.022(2) 0.024(3) 0.029(3) 0.001(3) 0.004(2) 0.000(2)
C10 0.023(3) 0.025(3) 0.034(3) -0.003(3) 0.003(2) -0.001(2)
C11 0.026(3) 0.021(3) 0.028(3) -0.001(3) 0.002(2) 0.001(2)
C12 0.026(3) 0.024(3) 0.047(4) 0.004(3) 0.002(2) -0.001(2)
C13 0.030(3) 0.036(4) 0.043(4) 0.003(3) -0.005(3) 0.003(3)
C14 0.028(3) 0.041(4) 0.035(4) 0.006(3) 0.001(3) -0.001(3)
C15 0.023(2) 0.028(3) 0.031(3) 0.005(3) -0.002(2) -0.006(2)
C16 0.019(2) 0.027(3) 0.035(3) -0.003(3) 0.001(2) 0.001(2)
C17 0.027(2) 0.029(4) 0.026(3) 0.000(3) -0.002(2) 0.001(2)
C18 0.020(2) 0.029(3) 0.028(3) -0.002(3) -0.001(2) -0.001(2)
C19 0.024(2) 0.020(3) 0.028(3) -0.001(2) -0.002(2) 0.001(2)
C20 0.020(2) 0.028(4) 0.037(4) 0.001(3) 0.006(2) 0.003(2)
C21 0.022(2) 0.026(3) 0.027(3) -0.002(3) 0.001(2) -0.002(2)
C22 0.020(2) 0.029(4) 0.033(3) 0.001(3) 0.002(2) 0.001(2)
C23 0.022(2) 0.029(3) 0.032(3) -0.003(3) 0.004(2) -0.004(2)
C24 0.022(2) 0.028(3) 0.032(3) 0.001(3) 0.001(2) 0.000(2)
C25 0.028(3) 0.029(4) 0.026(3) -0.003(3) 0.000(2) 0.002(2)
C26 0.037(3) 0.035(4) 0.037(4) 0.005(3) 0.002(3) 0.006(3)
C27 0.042(3) 0.048(5) 0.036(4) 0.010(4) 0.005(3) 0.007(3)
C28 0.051(4) 0.046(5) 0.036(4) -0.002(4) -0.016(3) 0.017(3)
C29 0.032(3) 0.044(5) 0.056(5) -0.002(4) -0.011(3) 0.003(3)
C30 0.027(3) 0.033(4) 0.043(4) 0.004(3) -0.007(2) 0.001(2)
C31 0.042(3) 0.055(5) 0.040(4) -0.009(4) -0.002(3) 0.002(3)
C32 0.049(4) 0.049(5) 0.043(4) 0.006(4) 0.012(3) 0.008(3)
C33 0.027(3) 0.033(4) 0.041(4) 0.008(3) 0.003(2) -0.003(2)
C34 0.051(4) 0.066(7) 0.068(6) -0.028(5) 0.009(4) -0.015(4)
C35 0.040(4) 0.105(9) 0.048(5) -0.017(6) 0.003(3) -0.016(5)
C36 0.051(4) 0.081(8) 0.063(6) 0.017(5) -0.004(4) 0.009(5)
C37 0.054(4) 0.051(5) 0.071(6) -0.008(5) -0.005(4) 0.006(4)
C38 0.043(4) 0.052(5) 0.043(4) -0.001(4) 0.001(3) -0.003(3)
C39 0.055(4) 0.051(5) 0.058(6) -0.005(5) 0.000(4) -0.002(4)
N1 0.031(2) 0.017(3) 0.028(3) -0.002(2) -0.0006(19) -0.0025(19)
N2 0.020(2) 0.038(3) 0.024(3) -0.001(2) 0.0026(17) 0.003(2)
O1 0.035(2) 0.024(3) 0.040(3) 0.002(2) -0.0012(19) -0.0010(17)
O2 0.042(2) 0.030(3) 0.043(3) 0.003(2) -0.014(2) 0.0015(19)
O3 0.0216(18) 0.044(3) 0.044(3) 0.000(2) 0.0016(17) 0.0034(18)
O4 0.026(2) 0.034(3) 0.040(3) -0.005(2) -0.0003(17) 0.0015(18)
Si1 0.0309(7) 0.0338(10) 0.0287(9) -0.0019(8) 0.0036(7) 0.0019(7)

loop_
_atom_type_symbol
_atom_type_description
_atom_type_scat_dispersion_real
_atom_type_scat_dispersion_imag
_atom_type_scat_source
C C 0.0033 0.0016 'International Tables Vol C Tables 4.2.6.8 and 6.1.1.4'
H H 0 0 'International Tables Vol C Tables 4.2.6.8 and 6.1.1.4'
N N 0.0061 0.0033 'International Tables Vol C Tables 4.2.6.8 and 6.1.1.4'
O O 0.0106 0.006 'International Tables Vol C Tables 4.2.6.8 and 6.1.1.4'
Si Si 0.0817 0.0704 'International Tables Vol C Tables 4.2.6.8 and 6.1.1.4'

loop_
_geom_angle_atom_site_label_1
_geom_angle_atom_site_label_2
_geom_angle_atom_site_label_3
_geom_angle
C6 C1 C2 120.7(6)
C6 C1 N1 119.9(6)
C2 C1 N1 119.4(5)
C3 C2 C1 118.7(6)
C3 C2 H2 120.6
C1 C2 H2 120.6
C2 C3 C4 121.3(7)
C2 C3 H3 119.4
C4 C3 H3 119.4
C5 C4 C3 119.1(7)
C5 C4 H4 120.5
C3 C4 H4 120.5
C4 C5 C6 121.0(7)
C4 C5 H5 119.5
C6 C5 H5 119.5
C1 C6 C5 119.1(6)
C1 C6 H6 120.4
C5 C6 H6 120.4
O2 C7 N1 123.9(6)
O2 C7 C8 127.8(6)
N1 C7 C8 108.2(5)
C7 C8 C9 104.3(5)
C7 C8 C11 117.5(5)
C9 C8 C11 112.9(4)
C7 C8 H8 107.2
C9 C8 H8 107.2
C11 C8 H8 107.2
C10 C9 C17 112.4(5)
C10 C9 C8 105.3(5)
C17 C9 C8 113.7(5)
C10 C9 H9 108.4
C17 C9 H9 108.4
C8 C9 H9 108.4
O1 C10 N1 123.5(6)
O1 C10 C9 127.5(6)
N1 C10 C9 109.0(5)
C12 C11 C16 110.6(5)
C12 C11 C8 111.0(4)
C16 C11 C8 112.3(5)
C12 C11 H11 107.6
C16 C11 H11 107.6
C8 C11 H11 107.6
C13 C12 C11 121.0(6)
C13 C12 H12 119.5
C11 C12 H12 119.5
C12 C13 C14 120.4(7)
C12 C13 H13 119.8
C14 C13 H13 119.8
C15 C14 C13 123.2(7)
C15 C14 H14 118.4
C13 C14 H14 118.4
C14 C15 C16 116.9(6)
C14 C15 Si1 125.2(5)
C16 C15 Si1 114.9(4)
C18 C16 C11 110.6(5)
C18 C16 C15 113.0(5)
C11 C16 C15 111.5(5)
C18 C16 C21 103.6(4)
C11 C16 C21 113.7(5)
C15 C16 C21 104.2(4)
C18 C17 C9 108.3(5)
C18 C17 C33 113.9(5)
C9 C17 C33 114.3(5)
C18 C17 H17 106.6
C9 C17 H17 106.6
C33 C17 H17 106.6
C19 C18 C17 126.5(6)
C19 C18 C16 115.5(5)
C17 C18 C16 117.4(5)
C18 C19 C20 119.2(6)
C18 C19 H19 120.4
C20 C19 H19 120.4
C19 C20 C22 108.2(5)
C19 C20 Si1 105.2(4)
C22 C20 Si1 107.8(4)
C19 C20 H20 111.8
C22 C20 H20 111.8
Si1 C20 H20 111.8
C24 C21 C22 104.4(5)
C24 C21 C16 113.0(5)
C22 C21 C16 111.0(5)
C24 C21 H21 109.4
C22 C21 H21 109.4
C16 C21 H21 109.4
C23 C22 C21 105.2(5)
C23 C22 C20 107.4(5)
C21 C22 C20 112.0(4)
C23 C22 H22 110.7
C21 C22 H22 110.7
C20 C22 H22 110.7
O3 C23 N2 123.7(6)
O3 C23 C22 127.2(6)
N2 C23 C22 109.1(4)
O4 C24 N2 122.7(6)
O4 C24 C21 128.5(5)
N2 C24 C21 108.8(5)
C26 C25 C30 121.5(6)
C26 C25 N2 120.3(5)
C30 C25 N2 118.2(5)
C27 C26 C25 119.1(6)
C27 C26 H26 120.4
C25 C26 H26 120.4
C26 C27 C28 120.1(7)
C26 C27 H27 120
C28 C27 H27 120
C27 C28 C29 120.6(6)
C27 C28 H28 119.7
C29 C28 H28 119.7
C30 C29 C28 120.1(6)
C30 C29 H29 120
C28 C29 H29 120
C29 C30 C25 118.6(6)
C29 C30 H30 120.7
C25 C30 H30 120.7
Si1 C31 H31A 109.5
Si1 C31 H31B 109.5
H31A C31 H31B 109.5
Si1 C31 H31C 109.5
H31A C31 H31C 109.5
H31B C31 H31C 109.5
Si1 C32 H32A 109.5
Si1 C32 H32B 109.5
H32A C32 H32B 109.5
Si1 C32 H32C 109.5
H32A C32 H32C 109.5
H32B C32 H32C 109.5
C17 C33 H33A 109.5
C17 C33 H33B 109.5
H33A C33 H33B 109.5
C17 C33 H33C 109.5
H33A C33 H33C 109.5
H33B C33 H33C 109.5
C39 C34 C35 119.3(9)
C39 C34 H34 120.3
C35 C34 H34 120.3
C36 C35 C34 119.9(8)
C36 C35 H35 120
C34 C35 H35 120
C37 C36 C35 120.3(9)
C37 C36 H36 119.8
C35 C36 H36 119.8
C36 C37 C38 119.6(9)
C36 C37 H37 120.2
C38 C37 H37 120.2
C37 C38 C39 119.5(8)
C37 C38 H38 120.3
C39 C38 H38 120.3
C34 C39 C38 121.4(9)
C34 C39 H39 119.3
C38 C39 H39 119.3
C10 N1 C7 112.7(5)
C10 N1 C1 122.6(5)
C7 N1 C1 123.6(5)
C24 N2 C23 111.7(5)
C24 N2 C25 124.4(5)
C23 N2 C25 123.8(5)
C31 Si1 C15 114.8(3)
C31 Si1 C32 110.6(4)
C15 Si1 C32 111.4(3)
C31 Si1 C20 111.8(3)
C15 Si1 C20 93.7(3)
C32 Si1 C20 113.8(3)

loop_
_geom_bond_atom_site_label_1
_geom_bond_atom_site_label_2
_geom_bond_distance
C1 C6 1.384(8)
C1 C2 1.388(9)
C1 N1 1.424(7)
C2 C3 1.380(10)
C2 H2 0.95
C3 C4 1.386(11)
C3 H3 0.95
C4 C5 1.371(11)
C4 H4 0.95
C5 C6 1.386(9)
C5 H5 0.95
C6 H6 0.95
C7 O2 1.212(7)
C7 N1 1.406(8)
C7 C8 1.530(8)
C8 C9 1.550(8)
C8 C11 1.556(7)
C8 H8 1
C9 C10 1.510(8)
C9 C17 1.536(7)
C9 H9 1
C10 O1 1.201(7)
C10 N1 1.394(8)
C11 C12 1.514(9)
C11 C16 1.537(7)
C11 H11 1
C12 C13 1.331(9)
C12 H12 0.95
C13 C14 1.441(10)
C13 H13 0.95
C14 C15 1.340(9)
C14 H14 0.95
C15 C16 1.544(9)
C15 Si1 1.861(7)
C16 C18 1.532(9)
C16 C21 1.572(7)
C17 C18 1.514(8)
C17 C33 1.537(9)
C17 H17 1
C18 C19 1.337(8)
C19 C20 1.490(8)
C19 H19 0.95
C20 C22 1.571(9)
C20 Si1 1.880(6)
C20 H20 1
C21 C24 1.517(9)
C21 C22 1.549(8)
C21 H21 1
C22 C23 1.500(8)
C22 H22 1
C23 O3 1.209(7)
C23 N2 1.406(7)
C24 O4 1.215(7)
C24 N2 1.408(7)
C25 C26 1.383(9)
C25 C30 1.388(8)
C25 N2 1.436(7)
C26 C27 1.376(9)
C26 H26 0.95
C27 C28 1.382(10)
C27 H27 0.95
C28 C29 1.381(11)
C28 H28 0.95
C29 C30 1.385(9)
C29 H29 0.95
C30 H30 0.95
C31 Si1 1.838(8)
C31 H31A 0.98
C31 H31B 0.98
C31 H31C 0.98
C32 Si1 1.858(7)
C32 H32A 0.98
C32 H32B 0.98
C32 H32C 0.98
C33 H33A 0.98
C33 H33B 0.98
C33 H33C 0.98
C34 C39 1.356(12)
C34 C35 1.390(14)
C34 H34 0.95
C35 C36 1.367(14)
C35 H35 0.95
C36 C37 1.393(12)
C36 H36 0.95
C37 C38 1.368(12)
C37 H37 0.95
C38 C39 1.385(12)
C38 H38 0.95
C39 H39 0.95

loop_
_geom_torsion_atom_site_label_1
_geom_torsion_atom_site_label_2
_geom_torsion_atom_site_label_3
_geom_torsion_atom_site_label_4
_geom_torsion
C6 C1 C2 C3 -1.1(9)
N1 C1 C2 C3 179.1(6)
C1 C2 C3 C4 1.5(11)
C2 C3 C4 C5 -1.6(12)
C3 C4 C5 C6 1.1(12)
C2 C1 C6 C5 0.7(9)
N1 C1 C6 C5 -179.5(6)
C4 C5 C6 C1 -0.7(10)
O2 C7 C8 C9 -169.2(6)
N1 C7 C8 C9 7.5(5)
O2 C7 C8 C11 64.9(8)
N1 C7 C8 C11 -118.4(6)
C7 C8 C9 C10 -6.0(5)
C11 C8 C9 C10 122.7(5)
C7 C8 C9 C17 -129.5(5)
C11 C8 C9 C17 -0.8(7)
C17 C9 C10 O1 -53.8(8)
C8 C9 C10 O1 -178.1(5)
C17 C9 C10 N1 127.0(5)
C8 C9 C10 N1 2.7(5)
C7 C8 C11 C12 -53.3(7)
C9 C8 C11 C12 -174.8(5)
C7 C8 C11 C16 71.1(7)
C9 C8 C11 C16 -50.4(7)
C16 C11 C12 C13 -30.3(7)
C8 C11 C12 C13 95.0(6)
C11 C12 C13 C14 0.9(9)
C12 C13 C14 C15 12.7(9)
C13 C14 C15 C16 6.3(8)
C13 C14 C15 Si1 165.8(5)
C12 C11 C16 C18 172.2(5)
C8 C11 C16 C18 47.6(6)
C12 C11 C16 C15 45.6(7)
C8 C11 C16 C15 -79.0(6)
C12 C11 C16 C21 -71.8(6)
C8 C11 C16 C21 163.6(5)
C14 C15 C16 C18 -160.9(5)
Si1 C15 C16 C18 37.4(5)
C14 C15 C16 C11 -35.7(7)
Si1 C15 C16 C11 162.7(4)
C14 C15 C16 C21 87.3(6)
Si1 C15 C16 C21 -74.3(5)
C10 C9 C17 C18 -68.6(6)
C8 C9 C17 C18 50.9(7)
C10 C9 C17 C33 59.6(7)
C8 C9 C17 C33 179.1(5)
C9 C17 C18 C19 134.0(6)
C33 C17 C18 C19 5.6(8)
C9 C17 C18 C16 -54.9(7)
C33 C17 C18 C16 176.8(5)
C11 C16 C18 C19 177.4(5)
C15 C16 C18 C19 -56.9(6)
C21 C16 C18 C19 55.3(6)
C11 C16 C18 C17 5.3(7)
C15 C16 C18 C17 131.0(5)
C21 C16 C18 C17 -116.8(5)
C17 C18 C19 C20 173.0(5)
C16 C18 C19 C20 1.7(8)
C18 C19 C20 C22 -52.4(7)
C18 C19 C20 Si1 62.5(6)
C18 C16 C21 C24 56.2(6)
C11 C16 C21 C24 -63.8(7)
C15 C16 C21 C24 174.7(5)
C18 C16 C21 C22 -60.7(6)
C11 C16 C21 C22 179.3(5)
C15 C16 C21 C22 57.7(6)
C24 C21 C22 C23 8.1(6)
C16 C21 C22 C23 130.2(5)
C24 C21 C22 C20 -108.2(5)
C16 C21 C22 C20 13.8(7)
C19 C20 C22 C23 -74.4(5)
Si1 C20 C22 C23 172.4(4)
C19 C20 C22 C21 40.6(7)
Si1 C20 C22 C21 -72.6(5)
C21 C22 C23 O3 174.5(6)
C20 C22 C23 O3 -66.1(8)
C21 C22 C23 N2 -8.7(6)
C20 C22 C23 N2 110.8(5)
C22 C21 C24 O4 173.5(6)
C16 C21 C24 O4 52.8(9)
C22 C21 C24 N2 -5.1(6)
C16 C21 C24 N2 -125.8(5)
C30 C25 C26 C27 -1.1(10)
N2 C25 C26 C27 -179.3(6)
C25 C26 C27 C28 0.0(11)
C26 C27 C28 C29 1.2(12)
C27 C28 C29 C30 -1.4(12)
C28 C29 C30 C25 0.3(11)
C26 C25 C30 C29 1.0(10)
N2 C25 C30 C29 179.2(6)
C39 C34 C35 C36 -1.3(13)
C34 C35 C36 C37 2.3(14)
C35 C36 C37 C38 -1.5(14)
C36 C37 C38 C39 -0.4(13)
C35 C34 C39 C38 -0.6(13)
C37 C38 C39 C34 1.4(13)
O1 C10 N1 C7 -177.1(5)
C9 C10 N1 C7 2.2(6)
O1 C10 N1 C1 -8.3(8)
C9 C10 N1 C1 171.0(5)
O2 C7 N1 C10 170.6(5)
C8 C7 N1 C10 -6.2(6)
O2 C7 N1 C1 1.9(9)
C8 C7 N1 C1 -174.9(5)
C6 C1 N1 C10 -43.2(8)
C2 C1 N1 C10 136.7(6)
C6 C1 N1 C7 124.4(6)
C2 C1 N1 C7 -55.7(8)
O4 C24 N2 C23 -179.0(6)
C21 C24 N2 C23 -0.3(7)
O4 C24 N2 C25 1.8(9)
C21 C24 N2 C25 -179.5(5)
O3 C23 N2 C24 -177.2(6)
C22 C23 N2 C24 5.8(7)
O3 C23 N2 C25 2.1(10)
C22 C23 N2 C25 -174.9(5)
C26 C25 N2 C24 -57.2(9)
C30 C25 N2 C24 124.6(6)
C26 C25 N2 C23 123.6(6)
C30 C25 N2 C23 -54.6(9)
C14 C15 Si1 C31 101.9(6)
C16 C15 Si1 C31 -98.2(5)
C14 C15 Si1 C32 -24.7(6)
C16 C15 Si1 C32 135.2(4)
C14 C15 Si1 C20 -142.1(5)
C16 C15 Si1 C20 17.8(4)
C19 C20 Si1 C31 53.8(5)
C22 C20 Si1 C31 169.0(4)
C19 C20 Si1 C15 -64.7(4)
C22 C20 Si1 C15 50.5(4)
C19 C20 Si1 C32 179.9(4)
C22 C20 Si1 C32 -64.9(5)
